data_2206417
loop_
_publ_author_name
'Desrochers, Patrick J.'
'Brown, Josh R.'
'Arvin, Michael E.'
'Jones, Gavin D.'
'Vicic,  David A.'

_publ_section_title
;
 Bis[hydrotris(4-chloro-3,5-dimethylpyrazolyl)borato]nickel(II)
;
_journal_issue 8
_journal_name_full 'Acta Crystallographica Section E'
_journal_page_first m1455
_journal_page_last m1458
_journal_paper_doi 10.1107/S160053680502012X
_journal_volume 61
_journal_year 2005
_chemical_formula_iupac '[Ni (C15 H19 B Cl3 N6)2]'
_chemical_formula_moiety 'C30 H38 B2 Cl6 N12 Ni'
_chemical_formula_structural '[H B (C5 H6 Cl N2)3 -]2 , Ni 2+'
_chemical_formula_sum 'C30 H38 B2 Cl6 N12 Ni'
_chemical_formula_weight 859.84
_chemical_melting_point 250
_chemical_name_systematic
;
Bis[hydrotris(4-chloro-3,5-dimethylpyrazolyl)borato]nickel(II)
;
_space_group_IT_number 2
_symmetry_cell_setting triclinic
_symmetry_space_group_name_Hall '-P 1'
_symmetry_space_group_name_H-M 'P -1'
_atom_sites_solution_hydrogens geom
_atom_sites_solution_primary direct
_atom_sites_solution_secondary difmap
_cell_angle_alpha 90.08(5)
_cell_angle_beta 102.24(5)
_cell_angle_gamma 113.59(6)
_cell_formula_units_Z 2
_cell_length_a 11.10(4)
_cell_length_b 12.38(3)
_cell_length_c 15.88(4)
_cell_measurement_reflns_used 360
_cell_measurement_temperature 173(2)
_cell_measurement_theta_max 34.9698
_cell_measurement_theta_min 1.8037
_cell_volume 1945(10)
_computing_cell_refinement CrystalClear
_computing_data_collection 'CrystalClear (Rigaku, 1999)'
_computing_data_reduction 'CrystalStructure (Rigaku/MSC, 2004)'
_computing_molecular_graphics 'Please provide missing details'
_computing_publication_material CrystalStructure
_computing_structure_refinement 'SHELXL97 (Sheldrick, 1997)'
_computing_structure_solution
;
DIRDIF99 (Beurskens <i>et al.</i>, 1999), CRYSTALS (Watkin <i>et al.</i>,
1996) and SHELXS97 (Sheldrick, 1997)
;
_diffrn_ambient_temperature 173(2)
_diffrn_measured_fraction_theta_full 0.993
_diffrn_measured_fraction_theta_max 0.993
_diffrn_measurement_device_type 'Rigaku AFC-8 Mercury'
_diffrn_measurement_method \w
_diffrn_radiation_monochromator graphite
_diffrn_radiation_source 'fine-focus sealed tube'
_diffrn_radiation_type MoK\a
_diffrn_radiation_wavelength 0.71070
_diffrn_reflns_av_R_equivalents 0.0361
_diffrn_reflns_av_sigmaI/netI 0.0433
_diffrn_reflns_limit_h_max 14
_diffrn_reflns_limit_h_min -14
_diffrn_reflns_limit_k_max 16
_diffrn_reflns_limit_k_min -16
_diffrn_reflns_limit_l_max 20
_diffrn_reflns_limit_l_min -20
_diffrn_reflns_number 26891
_diffrn_reflns_theta_full 28.00
_diffrn_reflns_theta_max 28.00
_diffrn_reflns_theta_min 1.80
_diffrn_standards_decay_% 0
_diffrn_standards_interval_count 0
_diffrn_standards_interval_time 0
_diffrn_standards_number 0
_exptl_absorpt_coefficient_mu 0.951
_exptl_absorpt_correction_T_max 0.909
_exptl_absorpt_correction_T_min 0.656
_exptl_absorpt_correction_type multi-scan
_exptl_absorpt_process_details '(Jacobson, 1998)'
_exptl_crystal_colour violet
_exptl_crystal_density_diffrn 1.468
_exptl_crystal_density_method 'not measured'
_exptl_crystal_description prism
_exptl_crystal_F_000 884
_exptl_crystal_size_max 0.50
_exptl_crystal_size_mid 0.35
_exptl_crystal_size_min 0.10
_refine_diff_density_max 0.509
_refine_diff_density_min -0.354
_refine_ls_extinction_method none
_refine_ls_goodness_of_fit_ref 1.101
_refine_ls_hydrogen_treatment constr
_refine_ls_matrix_type full
_refine_ls_number_parameters 484
_refine_ls_number_reflns 9313
_refine_ls_number_restraints 0
_refine_ls_restrained_S_all 1.101
_refine_ls_R_factor_all 0.0628
_refine_ls_R_factor_gt 0.0486
_refine_ls_shift/su_max 0.009
_refine_ls_shift/su_mean 0.000
_refine_ls_structure_factor_coef Fsqd
_refine_ls_weighting_details 'calc w = 1/[\s^2^(Fo^2^)+(0.0481P)^2^+1.2406P] where P = (Fo^2^+2Fc^2^)/3'
_refine_ls_weighting_scheme calc
_refine_ls_wR_factor_gt 0.1106
_refine_ls_wR_factor_ref 0.1186
_reflns_number_gt 7698
_reflns_number_total 9313
_reflns_threshold_expression I>2\s(I)
_cod_data_source_file fl6170.cif
_cod_data_source_block I
_cod_database_code 2206417

loop_
_symmetry_equiv_pos_as_xyz
'x, y, z'
'-x, -y, -z'

loop_
_atom_site_label
_atom_site_fract_x
_atom_site_fract_y
_atom_site_fract_z
_atom_site_U_iso_or_equiv
_atom_site_adp_type
_atom_site_calc_flag
_atom_site_refinement_flags
_atom_site_occupancy
_atom_site_type_symbol
Ni1 1.0000 0.5000 0.5000 0.02102(11) Uani d S 1 Ni
Ni2 0.0000 0.0000 0.0000 0.02246(11) Uani d S 1 Ni
Cl1 0.85712(9) -0.00421(6) 0.40043(5) 0.04350(19) Uani d . 1 Cl
Cl2 0.61532(8) 0.57664(7) 0.20939(5) 0.04357(19) Uani d . 1 Cl
Cl3 1.24899(8) 0.50114(7) 0.20469(4) 0.03983(18) Uani d . 1 Cl
Cl4 -0.41455(10) 0.01266(9) 0.17578(7) 0.0641(3) Uani d . 1 Cl
Cl5 0.23246(8) 0.05197(7) 0.37988(4) 0.03793(17) Uani d . 1 Cl
Cl6 -0.35141(7) -0.51250(6) -0.01132(5) 0.03754(17) Uani d . 1 Cl
N1 0.7787(2) 0.25918(18) 0.46102(13) 0.0241(4) Uani d . 1 N
N2 0.9169(2) 0.31606(17) 0.47517(13) 0.0238(4) Uani d . 1 N
N3 0.8375(2) 0.50502(18) 0.40566(13) 0.0238(4) Uani d . 1 N
N4 0.7111(2) 0.42075(18) 0.40595(13) 0.0240(4) Uani d . 1 N
N5 1.1183(2) 0.52472(18) 0.40935(13) 0.0245(4) Uani d . 1 N
N6 1.2508(2) 0.60339(18) 0.43511(14) 0.0236(4) Uani d . 1 N
N7 -0.2021(2) 0.09992(18) 0.00371(14) 0.0254(4) Uani d . 1 N
N8 -0.1612(2) 0.01546(18) 0.03958(14) 0.0268(5) Uani d . 1 N
N9 0.1056(2) 0.00393(18) 0.12889(13) 0.0251(4) Uani d . 1 N
N10 0.1611(2) -0.07756(18) 0.14459(13) 0.0241(4) Uani d . 1 N
N11 -0.0904(2) -0.18757(18) -0.00570(14) 0.0249(4) Uani d . 1 N
N12 -0.0092(2) -0.24025(17) 0.03593(13) 0.0235(4) Uani d . 1 N
B1 1.3051(3) 0.6706(3) 0.52648(19) 0.0251(6) Uani d . 1 B
B2 -0.1433(3) 0.1663(3) -0.06977(19) 0.0254(6) Uani d . 1 B
C1 0.9625(3) 0.2354(2) 0.45752(16) 0.0264(5) Uani d . 1 C
C2 0.8519(3) 0.1273(2) 0.43111(17) 0.0287(6) Uani d . 1 C
C3 0.7369(3) 0.1435(2) 0.43321(16) 0.0272(5) Uani d . 1 C
C4 1.1086(3) 0.2624(2) 0.46578(19) 0.0333(6) Uani d . 1 C
H4B 1.1622 0.3479 0.4795 0.050 Uiso calc R 1 H
H4C 1.1212 0.2369 0.4111 0.050 Uiso calc R 1 H
H4D 1.1383 0.2203 0.5122 0.050 Uiso calc R 1 H
C5 0.5933(3) 0.0578(3) 0.4083(2) 0.0401(7) Uani d . 1 C
H5A 0.5477 0.0623 0.4539 0.060 Uiso calc R 1 H
H5B 0.5885 -0.0225 0.4005 0.060 Uiso calc R 1 H
H5C 0.5488 0.0771 0.3539 0.060 Uiso calc R 1 H
C6 0.6167(3) 0.4320(2) 0.34172(17) 0.0280(5) Uani d . 1 C
C7 0.6852(3) 0.5257(2) 0.29936(17) 0.0285(5) Uani d . 1 C
C8 0.8222(2) 0.5704(2) 0.34070(16) 0.0236(5) Uani d . 1 C
C9 0.4693(3) 0.3544(3) 0.3246(2) 0.0435(8) Uani d . 1 C
H9A 0.4370 0.3553 0.3773 0.065 Uiso calc R 1 H
H9B 0.4541 0.2733 0.3068 0.065 Uiso calc R 1 H
H9C 0.4200 0.3837 0.2783 0.065 Uiso calc R 1 H
C10 0.9345(3) 0.6742(2) 0.31920(18) 0.0319(6) Uani d . 1 C
H10B 1.0206 0.6683 0.3426 0.048 Uiso calc R 1 H
H10C 0.9369 0.7473 0.3447 0.048 Uiso calc R 1 H
H10D 0.9200 0.6751 0.2562 0.048 Uiso calc R 1 H
C11 1.0993(3) 0.4789(2) 0.32901(16) 0.0260(5) Uani d . 1 C
C12 1.2216(3) 0.5292(2) 0.30360(16) 0.0280(6) Uani d . 1 C
C13 1.3164(3) 0.6068(2) 0.37169(17) 0.0274(5) Uani d . 1 C
C14 0.9672(3) 0.3880(2) 0.27807(17) 0.0327(6) Uani d . 1 C
H14A 0.8982 0.4198 0.2713 0.049 Uiso calc R 1 H
H14B 0.9400 0.3166 0.3087 0.049 Uiso calc R 1 H
H14C 0.9771 0.3683 0.2209 0.049 Uiso calc R 1 H
C15 1.4632(3) 0.6813(3) 0.3788(2) 0.0386(7) Uani d . 1 C
H15A 1.4855 0.7620 0.4022 0.058 Uiso calc R 1 H
H15B 1.4829 0.6830 0.3214 0.058 Uiso calc R 1 H
H15C 1.5175 0.6476 0.4176 0.058 Uiso calc R 1 H
C16 -0.2926(3) 0.1121(2) 0.04381(19) 0.0316(6) Uani d . 1 C
C17 -0.3104(3) 0.0335(3) 0.10535(19) 0.0359(6) Uani d . 1 C
C18 -0.2274(3) -0.0261(2) 0.10143(17) 0.0296(6) Uani d . 1 C
C19 -0.3561(3) 0.1977(3) 0.0225(2) 0.0484(8) Uani d . 1 C
H19A -0.4048 0.1816 -0.0384 0.073 Uiso calc R 1 H
H19B -0.2857 0.2787 0.0328 0.073 Uiso calc R 1 H
H19C -0.4195 0.1890 0.0593 0.073 Uiso calc R 1 H
C20 -0.2141(3) -0.1211(3) 0.1554(2) 0.0406(7) Uani d . 1 C
H20A -0.1471 -0.1452 0.1398 0.061 Uiso calc R 1 H
H20B -0.3016 -0.1895 0.1452 0.061 Uiso calc R 1 H
H20C -0.1849 -0.0911 0.2167 0.061 Uiso calc R 1 H
C21 0.2117(2) -0.0744(2) 0.22987(16) 0.0239(5) Uani d . 1 C
C22 0.1901(3) 0.0124(2) 0.26992(16) 0.0257(5) Uani d . 1 C
C23 0.1242(3) 0.0601(2) 0.20587(16) 0.0259(5) Uani d . 1 C
C24 0.2752(3) -0.1548(2) 0.26858(18) 0.0298(6) Uani d . 1 C
H24A 0.2118 -0.2374 0.2506 0.045 Uiso calc R 1 H
H24B 0.2975 -0.1409 0.3318 0.045 Uiso calc R 1 H
H24C 0.3579 -0.1387 0.2486 0.045 Uiso calc R 1 H
C25 0.0804(3) 0.1572(2) 0.21751(18) 0.0324(6) Uani d . 1 C
H25A 0.0478 0.1793 0.1607 0.049 Uiso calc R 1 H
H25B 0.1570 0.2261 0.2510 0.049 Uiso calc R 1 H
H25C 0.0075 0.1301 0.2484 0.049 Uiso calc R 1 H
C26 -0.2162(3) -0.2714(2) -0.02746(16) 0.0256(5) Uani d . 1 C
C27 -0.2151(3) -0.3776(2) 0.00124(17) 0.0269(5) Uani d . 1 C
C28 -0.0837(3) -0.3555(2) 0.04167(16) 0.0248(5) Uani d . 1 C
C29 -0.3359(3) -0.2507(3) -0.0735(2) 0.0373(7) Uani d . 1 C
H29A -0.3064 -0.1828 -0.1075 0.056 Uiso calc R 1 H
H29B -0.3805 -0.2344 -0.0311 0.056 Uiso calc R 1 H
H29C -0.3995 -0.3213 -0.1122 0.056 Uiso calc R 1 H
C30 -0.0283(3) -0.4362(2) 0.08815(18) 0.0346(6) Uani d . 1 C
H30A 0.0530 -0.4293 0.0695 0.052 Uiso calc R 1 H
H30B -0.0962 -0.5180 0.0749 0.052 Uiso calc R 1 H
H30C -0.0052 -0.4143 0.1506 0.052 Uiso calc R 1 H
H49 1.408(3) 0.729(2) 0.5344(16) 0.018(6) Uiso d . 1 H
H50 -0.192(3) 0.223(2) -0.0920(16) 0.021(6) Uiso d . 1 H

loop_
_atom_site_aniso_label
_atom_site_aniso_U_11
_atom_site_aniso_U_22
_atom_site_aniso_U_33
_atom_site_aniso_U_12
_atom_site_aniso_U_13
_atom_site_aniso_U_23
Ni1 0.0198(2) 0.0223(2) 0.0231(2) 0.01012(18) 0.00645(17) 0.00400(17)
Ni2 0.0292(2) 0.0225(2) 0.0236(2) 0.01719(19) 0.00882(18) 0.00712(17)
Cl1 0.0622(5) 0.0289(4) 0.0453(4) 0.0246(4) 0.0126(4) -0.0010(3)
Cl2 0.0386(4) 0.0543(5) 0.0378(4) 0.0212(3) 0.0042(3) 0.0225(3)
Cl3 0.0481(4) 0.0627(5) 0.0270(3) 0.0376(4) 0.0160(3) 0.0105(3)
Cl4 0.0709(6) 0.0774(6) 0.0714(6) 0.0393(5) 0.0546(5) 0.0238(5)
Cl5 0.0454(4) 0.0499(4) 0.0244(3) 0.0266(3) 0.0057(3) 0.0019(3)
Cl6 0.0356(4) 0.0289(3) 0.0443(4) 0.0077(3) 0.0125(3) 0.0065(3)
N1 0.0226(10) 0.0222(10) 0.0258(11) 0.0072(8) 0.0059(8) 0.0049(8)
N2 0.0214(10) 0.0237(10) 0.0271(11) 0.0102(9) 0.0052(8) 0.0038(8)
N3 0.0204(10) 0.0257(11) 0.0263(11) 0.0097(9) 0.0067(8) 0.0063(8)
N4 0.0213(10) 0.0247(10) 0.0259(11) 0.0092(8) 0.0059(8) 0.0061(8)
N5 0.0226(10) 0.0267(11) 0.0264(11) 0.0117(9) 0.0069(9) 0.0043(9)
N6 0.0221(10) 0.0246(10) 0.0275(11) 0.0112(9) 0.0097(9) 0.0066(8)
N7 0.0284(11) 0.0254(11) 0.0295(11) 0.0167(9) 0.0099(9) 0.0060(9)
N8 0.0345(12) 0.0257(11) 0.0288(12) 0.0187(10) 0.0125(9) 0.0081(9)
N9 0.0331(12) 0.0239(10) 0.0264(11) 0.0196(9) 0.0078(9) 0.0058(8)
N10 0.0292(11) 0.0228(10) 0.0261(11) 0.0161(9) 0.0076(9) 0.0071(8)
N11 0.0272(11) 0.0241(11) 0.0292(11) 0.0169(9) 0.0059(9) 0.0060(8)
N12 0.0295(11) 0.0228(10) 0.0259(11) 0.0175(9) 0.0083(9) 0.0070(8)
B1 0.0211(14) 0.0270(14) 0.0278(15) 0.0099(12) 0.0069(11) 0.0067(11)
B2 0.0313(15) 0.0253(14) 0.0266(15) 0.0187(12) 0.0071(12) 0.0050(11)
C1 0.0338(14) 0.0286(13) 0.0222(13) 0.0180(11) 0.0073(10) 0.0053(10)
C2 0.0421(15) 0.0236(13) 0.0235(13) 0.0162(12) 0.0089(11) 0.0039(10)
C3 0.0350(14) 0.0233(12) 0.0221(13) 0.0103(11) 0.0074(11) 0.0058(10)
C4 0.0367(15) 0.0358(15) 0.0369(15) 0.0237(13) 0.0103(12) 0.0032(12)
C5 0.0379(16) 0.0305(15) 0.0409(17) 0.0016(12) 0.0118(13) -0.0021(12)
C6 0.0252(13) 0.0308(13) 0.0296(14) 0.0139(11) 0.0046(10) 0.0058(11)
C7 0.0299(14) 0.0340(14) 0.0241(13) 0.0167(11) 0.0042(10) 0.0084(11)
C8 0.0248(12) 0.0269(12) 0.0230(12) 0.0133(10) 0.0081(10) 0.0051(10)
C9 0.0257(14) 0.0496(18) 0.0460(18) 0.0113(13) -0.0020(13) 0.0157(15)
C10 0.0337(15) 0.0330(14) 0.0338(15) 0.0152(12) 0.0144(12) 0.0148(12)
C11 0.0317(13) 0.0300(13) 0.0234(13) 0.0196(11) 0.0065(10) 0.0046(10)
C12 0.0371(15) 0.0376(14) 0.0229(13) 0.0267(12) 0.0121(11) 0.0095(11)
C13 0.0308(13) 0.0314(14) 0.0302(14) 0.0197(11) 0.0141(11) 0.0122(11)
C14 0.0418(16) 0.0366(15) 0.0271(14) 0.0229(13) 0.0094(12) 0.0041(11)
C15 0.0310(15) 0.0463(17) 0.0464(18) 0.0179(13) 0.0207(13) 0.0135(14)
C16 0.0304(14) 0.0335(14) 0.0388(16) 0.0182(12) 0.0139(12) 0.0022(12)
C17 0.0377(16) 0.0383(15) 0.0389(16) 0.0163(13) 0.0221(13) 0.0057(12)
C18 0.0336(14) 0.0269(13) 0.0300(14) 0.0117(11) 0.0124(11) 0.0026(11)
C19 0.0493(19) 0.055(2) 0.065(2) 0.0379(17) 0.0289(17) 0.0146(17)
C20 0.0562(19) 0.0371(16) 0.0370(16) 0.0210(15) 0.0239(15) 0.0149(13)
C21 0.0211(12) 0.0267(13) 0.0253(13) 0.0106(10) 0.0067(10) 0.0078(10)
C22 0.0277(13) 0.0270(13) 0.0238(13) 0.0122(11) 0.0071(10) 0.0044(10)
C23 0.0312(13) 0.0248(12) 0.0254(13) 0.0140(11) 0.0091(10) 0.0045(10)
C24 0.0283(13) 0.0315(14) 0.0328(14) 0.0166(11) 0.0049(11) 0.0098(11)
C25 0.0413(16) 0.0309(14) 0.0319(15) 0.0218(13) 0.0083(12) 0.0018(11)
C26 0.0266(13) 0.0273(13) 0.0267(13) 0.0140(11) 0.0078(10) 0.0010(10)
C27 0.0322(14) 0.0258(13) 0.0262(13) 0.0130(11) 0.0122(11) 0.0046(10)
C28 0.0345(14) 0.0248(12) 0.0214(12) 0.0162(11) 0.0111(10) 0.0059(10)
C29 0.0294(14) 0.0342(15) 0.0498(18) 0.0164(12) 0.0056(13) 0.0052(13)
C30 0.0497(17) 0.0260(14) 0.0319(15) 0.0201(13) 0.0081(13) 0.0088(11)

loop_
_atom_type_symbol
_atom_type_description
_atom_type_scat_dispersion_real
_atom_type_scat_dispersion_imag
_atom_type_scat_source
C C 0.0033 0.0016 'International Tables Vol C Tables 4.2.6.8 and 6.1.1.4'
H H 0.0000 0.0000 'International Tables Vol C Tables 4.2.6.8 and 6.1.1.4'
B B 0.0013 0.0007 'International Tables Vol C Tables 4.2.6.8 and 6.1.1.4'
Cl Cl 0.1484 0.1585 'International Tables Vol C Tables 4.2.6.8 and 6.1.1.4'
N N 0.0061 0.0033 'International Tables Vol C Tables 4.2.6.8 and 6.1.1.4'
Ni Ni 0.3393 1.1124 'International Tables Vol C Tables 4.2.6.8 and 6.1.1.4'

loop_
_geom_angle_atom_site_label_1
_geom_angle_atom_site_label_2
_geom_angle_atom_site_label_3
_geom_angle_site_symmetry_1
_geom_angle_site_symmetry_3
_geom_angle
N2 Ni1 N2 2_766 . 180.0
N2 Ni1 N5 2_766 . 87.27(11)
N2 Ni1 N5 . . 92.73(11)
N2 Ni1 N5 2_766 2_766 92.73(11)
N2 Ni1 N5 . 2_766 87.27(11)
N5 Ni1 N5 . 2_766 180.0000(10)
N2 Ni1 N3 2_766 . 90.58(13)
N2 Ni1 N3 . . 89.42(13)
N5 Ni1 N3 . . 91.8(3)
N5 Ni1 N3 2_766 . 88.2(3)
N2 Ni1 N3 2_766 2_766 89.42(13)
N2 Ni1 N3 . 2_766 90.58(13)
N5 Ni1 N3 . 2_766 88.2(3)
N5 Ni1 N3 2_766 2_766 91.8(3)
N3 Ni1 N3 . 2_766 180.0000(10)
N8 Ni2 N8 2 . 180.00(10)
N8 Ni2 N11 2 2 92.46(15)
N8 Ni2 N11 . 2 87.54(15)
N8 Ni2 N11 2 . 87.54(15)
N8 Ni2 N11 . . 92.46(15)
N11 Ni2 N11 2 . 180.00(11)
N8 Ni2 N9 2 2 93.1(2)
N8 Ni2 N9 . 2 86.9(2)
N11 Ni2 N9 2 2 88.74(11)
N11 Ni2 N9 . 2 91.26(11)
N8 Ni2 N9 2 . 86.9(2)
N8 Ni2 N9 . . 93.1(2)
N11 Ni2 N9 2 . 91.26(11)
N11 Ni2 N9 . . 88.74(11)
N9 Ni2 N9 2 . 180.00(12)
C3 N1 N2 . . 110.2(2)
C3 N1 B1 . 2_766 129.7(3)
N2 N1 B1 . 2_766 120.0(3)
C1 N2 N1 . . 107.3(3)
C1 N2 Ni1 . . 135.5(2)
N1 N2 Ni1 . . 116.44(15)
C8 N3 N4 . . 107.0(2)
C8 N3 Ni1 . . 136.50(19)
N4 N3 Ni1 . . 116.5(2)
C6 N4 N3 . . 110.7(3)
C6 N4 B1 . 2_766 129.7(2)
N3 N4 B1 . 2_766 119.6(2)
C11 N5 N6 . . 107.5(2)
C11 N5 Ni1 . . 135.8(2)
N6 N5 Ni1 . . 116.6(2)
C13 N6 N5 . . 110.3(3)
C13 N6 B1 . . 129.6(3)
N5 N6 B1 . . 120.1(2)
C16 N7 N8 . . 110.0(2)
C16 N7 B2 . . 129.5(2)
N8 N7 B2 . . 120.5(2)
C18 N8 N7 . . 107.3(2)
C18 N8 Ni2 . . 135.61(19)
N7 N8 Ni2 . . 116.40(19)
C23 N9 N10 . . 106.6(2)
C23 N9 Ni2 . . 136.2(2)
N10 N9 Ni2 . . 116.85(17)
C21 N10 N9 . . 110.8(2)
C21 N10 B2 . 2 129.2(2)
N9 N10 B2 . 2 119.5(2)
C26 N11 N12 . . 107.1(3)
C26 N11 Ni2 . . 135.64(18)
N12 N11 Ni2 . . 116.1(2)
C28 N12 N11 . . 110.3(3)
C28 N12 B2 . 2 129.7(2)
N11 N12 B2 . 2 119.9(3)
N1 B1 N4 2_766 2_766 108.1(2)
N1 B1 N6 2_766 . 109.8(2)
N4 B1 N6 2_766 . 108.6(3)
N1 B1 H49 2_766 . 110.5(13)
N4 B1 H49 2_766 . 110.3(13)
N6 B1 H49 . . 109.5(14)
N7 B2 N12 . 2 109.3(2)
N7 B2 N10 . 2 110.3(3)
N12 B2 N10 2 2 107.4(2)
N7 B2 H50 . . 109.6(14)
N12 B2 H50 2 . 109.6(14)
N10 B2 H50 2 . 110.6(14)
N2 C1 C2 . . 108.2(3)
N2 C1 C4 . . 123.7(3)
C2 C1 C4 . . 128.0(3)
C3 C2 C1 . . 108.1(3)
C3 C2 Cl1 . . 125.7(2)
C1 C2 Cl1 . . 126.2(3)
N1 C3 C2 . . 106.2(3)
N1 C3 C5 . . 124.2(3)
C2 C3 C5 . . 129.5(3)
C1 C4 H4B . . 109.5
C1 C4 H4C . . 109.5
H4B C4 H4C . . 109.5
C1 C4 H4D . . 109.5
H4B C4 H4D . . 109.5
H4C C4 H4D . . 109.5
C3 C5 H5A . . 109.5
C3 C5 H5B . . 109.5
H5A C5 H5B . . 109.5
C3 C5 H5C . . 109.5
H5A C5 H5C . . 109.5
H5B C5 H5C . . 109.5
N4 C6 C7 . . 106.0(3)
N4 C6 C9 . . 124.2(3)
C7 C6 C9 . . 129.8(3)
C6 C7 C8 . . 108.0(3)
C6 C7 Cl2 . . 126.1(3)
C8 C7 Cl2 . . 125.9(2)
N3 C8 C7 . . 108.3(2)
N3 C8 C10 . . 124.4(3)
C7 C8 C10 . . 127.2(3)
C6 C9 H9A . . 109.5
C6 C9 H9B . . 109.5
H9A C9 H9B . . 109.5
C6 C9 H9C . . 109.5
H9A C9 H9C . . 109.5
H9B C9 H9C . . 109.5
C8 C10 H10B . . 109.5
C8 C10 H10C . . 109.5
H10B C10 H10C . . 109.5
C8 C10 H10D . . 109.5
H10B C10 H10D . . 109.5
H10C C10 H10D . . 109.5
N5 C11 C12 . . 108.3(3)
N5 C11 C14 . . 123.9(3)
C12 C11 C14 . . 127.7(3)
C13 C12 C11 . . 107.7(3)
C13 C12 Cl3 . . 126.1(3)
C11 C12 Cl3 . . 126.3(2)
N6 C13 C12 . . 106.2(3)
N6 C13 C15 . . 124.5(3)
C12 C13 C15 . . 129.3(3)
C11 C14 H14A . . 109.5
C11 C14 H14B . . 109.5
H14A C14 H14B . . 109.5
C11 C14 H14C . . 109.5
H14A C14 H14C . . 109.5
H14B C14 H14C . . 109.5
C13 C15 H15A . . 109.5
C13 C15 H15B . . 109.5
H15A C15 H15B . . 109.5
C13 C15 H15C . . 109.5
H15A C15 H15C . . 109.5
H15B C15 H15C . . 109.5
N7 C16 C17 . . 106.6(3)
N7 C16 C19 . . 124.5(3)
C17 C16 C19 . . 128.9(3)
C16 C17 C18 . . 107.7(3)
C16 C17 Cl4 . . 126.2(2)
C18 C17 Cl4 . . 126.1(3)
N8 C18 C17 . . 108.3(3)
N8 C18 C20 . . 124.5(3)
C17 C18 C20 . . 127.1(3)
C16 C19 H19A . . 109.5
C16 C19 H19B . . 109.5
H19A C19 H19B . . 109.5
C16 C19 H19C . . 109.5
H19A C19 H19C . . 109.5
H19B C19 H19C . . 109.5
C18 C20 H20A . . 109.5
C18 C20 H20B . . 109.5
H20A C20 H20B . . 109.5
C18 C20 H20C . . 109.5
H20A C20 H20C . . 109.5
H20B C20 H20C . . 109.5
N10 C21 C22 . . 106.4(2)
N10 C21 C24 . . 124.1(2)
C22 C21 C24 . . 129.6(3)
C21 C22 C23 . . 107.7(3)
C21 C22 Cl5 . . 125.9(2)
C23 C22 Cl5 . . 126.4(2)
N9 C23 C22 . . 108.5(3)
N9 C23 C25 . . 123.9(2)
C22 C23 C25 . . 127.6(3)
C21 C24 H24A . . 109.5
C21 C24 H24B . . 109.5
H24A C24 H24B . . 109.5
C21 C24 H24C . . 109.5
H24A C24 H24C . . 109.5
H24B C24 H24C . . 109.5
C23 C25 H25A . . 109.5
C23 C25 H25B . . 109.5
H25A C25 H25B . . 109.5
C23 C25 H25C . . 109.5
H25A C25 H25C . . 109.5
H25B C25 H25C . . 109.5
N11 C26 C27 . . 108.6(3)
N11 C26 C29 . . 124.2(3)
C27 C26 C29 . . 127.2(3)
C28 C27 C26 . . 107.4(2)
C28 C27 Cl6 . . 125.6(2)
C26 C27 Cl6 . . 126.9(3)
N12 C28 C27 . . 106.5(2)
N12 C28 C30 . . 124.0(3)
C27 C28 C30 . . 129.4(3)
C26 C29 H29A . . 109.5
C26 C29 H29B . . 109.5
H29A C29 H29B . . 109.5
C26 C29 H29C . . 109.5
H29A C29 H29C . . 109.5
H29B C29 H29C . . 109.5
C28 C30 H30A . . 109.5
C28 C30 H30B . . 109.5
H30A C30 H30B . . 109.5
C28 C30 H30C . . 109.5
H30A C30 H30C . . 109.5
H30B C30 H30C . . 109.5

loop_
_geom_bond_atom_site_label_1
_geom_bond_atom_site_label_2
_geom_bond_site_symmetry_2
_geom_bond_distance
Ni1 N2 2_766 2.086(5)
Ni1 N2 . 2.086(5)
Ni1 N5 . 2.091(5)
Ni1 N5 2_766 2.091(5)
Ni1 N3 . 2.109(5)
Ni1 N3 2_766 2.109(5)
Ni2 N8 2 2.093(6)
Ni2 N8 . 2.093(6)
Ni2 N11 2 2.122(5)
Ni2 N11 . 2.122(5)
Ni2 N9 2 2.123(5)
Ni2 N9 . 2.123(5)
Cl1 C2 . 1.726(4)
Cl2 C7 . 1.722(4)
Cl3 C12 . 1.722(5)
Cl4 C17 . 1.722(5)
Cl5 C22 . 1.725(5)
Cl6 C27 . 1.722(4)
N1 C3 . 1.357(4)
N1 N2 . 1.374(5)
N1 B1 2_766 1.544(5)
N2 C1 . 1.340(4)
N3 C8 . 1.336(4)
N3 N4 . 1.374(5)
N4 C6 . 1.350(4)
N4 B1 2_766 1.545(4)
N5 C11 . 1.335(4)
N5 N6 . 1.369(5)
N6 C13 . 1.354(4)
N6 B1 . 1.545(5)
N7 C16 . 1.352(4)
N7 N8 . 1.377(4)
N7 B2 . 1.536(5)
N8 C18 . 1.333(4)
N9 C23 . 1.341(4)
N9 N10 . 1.375(4)
N10 C21 . 1.346(5)
N10 B2 2 1.543(5)
N11 C26 . 1.335(5)
N11 N12 . 1.376(4)
N12 C28 . 1.348(4)
N12 B2 2 1.538(6)
B1 N1 2_766 1.544(5)
B1 N4 2_766 1.545(4)
B1 H49 . 1.06(3)
B2 N12 2 1.538(6)
B2 N10 2 1.543(5)
B2 H50 . 1.07(2)
C1 C2 . 1.392(5)
C1 C4 . 1.496(6)
C2 C3 . 1.375(6)
C3 C5 . 1.483(6)
C4 H4B . 0.9800
C4 H4C . 0.9800
C4 H4D . 0.9800
C5 H5A . 0.9800
C5 H5B . 0.9800
C5 H5C . 0.9800
C6 C7 . 1.374(4)
C6 C9 . 1.492(6)
C7 C8 . 1.397(6)
C8 C10 . 1.491(5)
C9 H9A . 0.9800
C9 H9B . 0.9800
C9 H9C . 0.9800
C10 H10B . 0.9800
C10 H10C . 0.9800
C10 H10D . 0.9800
C11 C12 . 1.396(5)
C11 C14 . 1.498(5)
C12 C13 . 1.380(5)
C13 C15 . 1.495(6)
C14 H14A . 0.9800
C14 H14B . 0.9800
C14 H14C . 0.9800
C15 H15A . 0.9800
C15 H15B . 0.9800
C15 H15C . 0.9800
C16 C17 . 1.368(5)
C16 C19 . 1.494(5)
C17 C18 . 1.401(5)
C18 C20 . 1.493(5)
C19 H19A . 0.9800
C19 H19B . 0.9800
C19 H19C . 0.9800
C20 H20A . 0.9800
C20 H20B . 0.9800
C20 H20C . 0.9800
C21 C22 . 1.374(4)
C21 C24 . 1.498(4)
C22 C23 . 1.397(4)
C23 C25 . 1.490(4)
C24 H24A . 0.9800
C24 H24B . 0.9800
C24 H24C . 0.9800
C25 H25A . 0.9800
C25 H25B . 0.9800
C25 H25C . 0.9800
C26 C27 . 1.397(4)
C26 C29 . 1.491(5)
C27 C28 . 1.378(6)
C28 C30 . 1.490(4)
C29 H29A . 0.9800
C29 H29B . 0.9800
C29 H29C . 0.9800
C30 H30A . 0.9800
C30 H30B . 0.9800
C30 H30C . 0.9800
